data_1545396
loop_
_publ_author_name
'Song, Ping'
'Yu, Peng'
'Lin, Jin-Shun'
'Li, Yiqun'
'Yang, Ning-Yuan'
'Liu, Xin-Yuan'

_publ_section_title
;
 Transition-Metal-Free \b-C-H Bond Carbonylation of Enamides or Amides
 with a Trifluoromethyl Group as CO Surrogate for the Synthesis of
 1,3-Oxazin-6-ones.
;
_journal_issue 6
_journal_name_full 'Organic letters'
_journal_page_first 1330
_journal_page_last 1333
_journal_paper_doi 10.1021/acs.orglett.7b00178
_journal_volume 19
_journal_year 2017
_chemical_formula_moiety 'C16 H10 Cl N O2'
_chemical_formula_sum 'C16 H10 Cl N O2'
_chemical_formula_weight 283.70
_space_group_crystal_system triclinic
_space_group_IT_number 2
_space_group_name_Hall '-P 1'
_space_group_name_H-M_alt 'P -1'
_symmetry_space_group_name_Hall '-P 1'
_symmetry_space_group_name_H-M 'P -1'
_atom_sites_solution_hydrogens geom
_atom_sites_solution_primary direct
_audit_creation_date 2016-03-06
_audit_creation_method
;
Olex2 1.2-alpha
(compiled 2016.02.24 svn.r3266 for OlexSys, GUI svn.r5155)
;
_cell_angle_alpha 78.039(2)
_cell_angle_beta 87.320(2)
_cell_angle_gamma 63.031(2)
_cell_formula_units_Z 2
_cell_length_a 7.4540(4)
_cell_length_b 7.9852(4)
_cell_length_c 12.3366(6)
_cell_measurement_reflns_used 2007
_cell_measurement_temperature 100
_cell_measurement_theta_max 65.87
_cell_measurement_theta_min 3.67
_cell_volume 639.29(6)
_computing_molecular_graphics 'Olex2 (Dolomanov et al., 2009)'
_computing_publication_material 'Olex2 (Dolomanov et al., 2009)'
_computing_structure_refinement 'XL (Sheldrick, 2008)'
_computing_structure_solution 'XT (Sheldrick, 2015)'
_diffrn_ambient_temperature 100
_diffrn_measured_fraction_theta_full 0.975
_diffrn_measured_fraction_theta_max 0.975
_diffrn_measurement_device_type 'Bruker APEX-II CCD'
_diffrn_measurement_method '\f and \w scans'
_diffrn_radiation_type CuK\a
_diffrn_radiation_wavelength 1.54178
_diffrn_reflns_av_R_equivalents 0.0375
_diffrn_reflns_av_unetI/netI 0.0298
_diffrn_reflns_Laue_measured_fraction_full 0.975
_diffrn_reflns_Laue_measured_fraction_max 0.975
_diffrn_reflns_limit_h_max 8
_diffrn_reflns_limit_h_min -8
_diffrn_reflns_limit_k_max 9
_diffrn_reflns_limit_k_min -9
_diffrn_reflns_limit_l_max 14
_diffrn_reflns_limit_l_min -14
_diffrn_reflns_number 9262
_diffrn_reflns_point_group_measured_fraction_full 0.975
_diffrn_reflns_point_group_measured_fraction_max 0.975
_diffrn_reflns_theta_full 67.327
_diffrn_reflns_theta_max 67.327
_diffrn_reflns_theta_min 3.668
_diffrn_standards_number 0
_exptl_absorpt_coefficient_mu 2.649
_exptl_absorpt_correction_T_max 0.7529
_exptl_absorpt_correction_T_min 0.5818
_exptl_absorpt_correction_type multi-scan
_exptl_absorpt_process_details
'SADABS-2012/1 (Bruker,2012) was used for absorption correction. wR2(int) was 0.0675 before and 0.0484 after correction. The Ratio of minimum to maximum transmission is 0.7727. The \l/2 correction factor is 0.0015.'
_exptl_crystal_colour colourless
_exptl_crystal_colour_primary colourless
_exptl_crystal_density_diffrn 1.474
_exptl_crystal_description block
_exptl_crystal_F_000 292
_exptl_crystal_size_max 0.3
_exptl_crystal_size_mid 0.3
_exptl_crystal_size_min 0.25
_refine_diff_density_max 0.296
_refine_diff_density_min -0.275
_refine_diff_density_rms 0.060
_refine_ls_extinction_method none
_refine_ls_goodness_of_fit_ref 1.054
_refine_ls_hydrogen_treatment constr
_refine_ls_matrix_type full
_refine_ls_number_parameters 181
_refine_ls_number_reflns 2238
_refine_ls_number_restraints 0
_refine_ls_restrained_S_all 1.054
_refine_ls_R_factor_all 0.0303
_refine_ls_R_factor_gt 0.0301
_refine_ls_shift/su_max 0.000
_refine_ls_shift/su_mean 0.000
_refine_ls_structure_factor_coef Fsqd
_refine_ls_weighting_details 'w=1/[\s^2^(Fo^2^)+(0.0349P)^2^+0.3323P] where P=(Fo^2^+2Fc^2^)/3'
_refine_ls_weighting_scheme calc
_refine_ls_wR_factor_gt 0.0764
_refine_ls_wR_factor_ref 0.0766
_reflns_Friedel_coverage 0.000
_reflns_number_gt 2227
_reflns_number_total 2238
_reflns_threshold_expression 'I > 2\s(I)'
_cod_data_source_file ol7b00178_si_003.cif
_cod_data_source_block cxy372_0m
_cod_depositor_comments 'Adding full bibliography for 1545396--1545397.cif.'
_cod_original_cell_volume 639.30(6)
_cod_database_code 1545396
_shelx_space_group_comment
;
The symmetry employed for this shelxl refinement is uniquely defined
by the following loop, which should always be used as a source of
symmetry information in preference to the above space-group names.
They are only intended as comments.
;
_olex2_refinement_description
;
1. Fixed Uiso
 At 1.2 times of:
  All C(H) groups
2.a Aromatic/amide H refined with riding coordinates:
 C2(H2), C3(H3), C4(H4), C5(H5), C9(H9), C12(H12), C13(H13), C14(H14),
 C15(H15), C16(H16)
;
_shelx_shelxl_version_number 2014/7
_olex2_submission_special_instructions 'No special instructions were received'

loop_
_space_group_symop_operation_xyz
'x, y, z'
'-x, -y, -z'

loop_
_atom_site_label
_atom_site_type_symbol
_atom_site_fract_x
_atom_site_fract_y
_atom_site_fract_z
_atom_site_U_iso_or_equiv
_atom_site_adp_type
_atom_site_occupancy
_atom_site_site_symmetry_order
_atom_site_calc_flag
_atom_site_refinement_flags_posn
Cl1 Cl 0.77166(5) 0.51548(4) 0.03573(2) 0.01981(13) Uani 1 1 d .
O1 O 0.69305(14) 0.37897(13) 0.26156(7) 0.0158(2) Uani 1 1 d .
O2 O 0.88463(16) 0.06833(13) 0.32910(8) 0.0223(2) Uani 1 1 d .
N1 N 0.62235(16) 0.61660(15) 0.36404(9) 0.0140(2) Uani 1 1 d .
C1 C 0.5421(2) 0.69249(19) 0.06623(11) 0.0154(3) Uani 1 1 d .
C2 C 0.4194(2) 0.8288(2) -0.02291(11) 0.0189(3) Uani 1 1 d .
H2 H 0.4577 0.8185 -0.0967 0.023 Uiso 1 1 calc R
C3 C 0.2410(2) 0.9799(2) -0.00375(12) 0.0205(3) Uani 1 1 d .
H3 H 0.1565 1.0733 -0.0646 0.025 Uiso 1 1 calc R
C4 C 0.1847(2) 0.99572(19) 0.10404(12) 0.0198(3) Uani 1 1 d .
H4 H 0.0620 1.0996 0.1169 0.024 Uiso 1 1 calc R
C5 C 0.3078(2) 0.85974(19) 0.19262(11) 0.0169(3) Uani 1 1 d .
H5 H 0.2694 0.8720 0.2662 0.020 Uiso 1 1 calc R
C6 C 0.4883(2) 0.70423(18) 0.17557(11) 0.0140(3) Uani 1 1 d .
C7 C 0.60816(19) 0.56352(18) 0.27506(11) 0.0132(3) Uani 1 1 d .
C8 C 0.8114(2) 0.22832(19) 0.34814(11) 0.0163(3) Uani 1 1 d .
C9 C 0.8286(2) 0.28525(19) 0.44800(11) 0.0167(3) Uani 1 1 d .
H9 H 0.9043 0.1904 0.5108 0.020 Uiso 1 1 calc R
C10 C 0.73763(19) 0.47361(18) 0.45399(10) 0.0140(3) Uani 1 1 d .
C11 C 0.7549(2) 0.54198(19) 0.55390(11) 0.0142(3) Uani 1 1 d .
C12 C 0.8914(2) 0.41739(19) 0.64269(11) 0.0163(3) Uani 1 1 d .
H12 H 0.9749 0.2870 0.6391 0.020 Uiso 1 1 calc R
C13 C 0.9054(2) 0.4832(2) 0.73565(11) 0.0184(3) Uani 1 1 d .
H13 H 0.9976 0.3973 0.7958 0.022 Uiso 1 1 calc R
C14 C 0.7856(2) 0.6741(2) 0.74174(11) 0.0188(3) Uani 1 1 d .
H14 H 0.7966 0.7188 0.8055 0.023 Uiso 1 1 calc R
C15 C 0.6499(2) 0.7990(2) 0.65426(12) 0.0202(3) Uani 1 1 d .
H15 H 0.5675 0.9295 0.6582 0.024 Uiso 1 1 calc R
C16 C 0.6344(2) 0.73389(19) 0.56086(11) 0.0177(3) Uani 1 1 d .
H16 H 0.5412 0.8202 0.5012 0.021 Uiso 1 1 calc R

loop_
_atom_site_aniso_label
_atom_site_aniso_U_11
_atom_site_aniso_U_22
_atom_site_aniso_U_33
_atom_site_aniso_U_23
_atom_site_aniso_U_13
_atom_site_aniso_U_12
Cl1 0.0184(2) 0.0221(2) 0.01320(18) -0.00315(13) 0.00293(12) -0.00463(14)
O1 0.0204(5) 0.0120(4) 0.0131(5) -0.0024(4) 0.0003(4) -0.0057(4)
O2 0.0304(6) 0.0126(5) 0.0186(5) -0.0045(4) 0.0001(4) -0.0047(4)
N1 0.0135(6) 0.0142(5) 0.0136(5) -0.0023(4) 0.0010(4) -0.0060(5)
C1 0.0145(7) 0.0161(6) 0.0170(7) -0.0030(5) -0.0003(5) -0.0083(5)
C2 0.0212(7) 0.0231(7) 0.0149(6) -0.0003(5) -0.0021(5) -0.0134(6)
C3 0.0195(7) 0.0181(7) 0.0232(7) 0.0034(5) -0.0092(6) -0.0101(6)
C4 0.0152(7) 0.0144(6) 0.0292(8) -0.0044(6) -0.0032(6) -0.0057(6)
C5 0.0172(7) 0.0160(7) 0.0193(7) -0.0054(5) 0.0006(5) -0.0084(6)
C6 0.0151(6) 0.0138(6) 0.0157(6) -0.0026(5) -0.0009(5) -0.0088(5)
C7 0.0123(6) 0.0129(6) 0.0152(6) -0.0039(5) 0.0034(5) -0.0063(5)
C8 0.0171(7) 0.0145(7) 0.0149(6) -0.0009(5) 0.0017(5) -0.0060(6)
C9 0.0193(7) 0.0153(7) 0.0135(6) -0.0013(5) 0.0005(5) -0.0067(6)
C10 0.0127(6) 0.0163(7) 0.0134(6) -0.0018(5) 0.0030(5) -0.0078(5)
C11 0.0148(6) 0.0157(6) 0.0138(6) -0.0027(5) 0.0031(5) -0.0087(5)
C12 0.0176(7) 0.0149(6) 0.0162(7) -0.0018(5) 0.0014(5) -0.0080(6)
C13 0.0212(7) 0.0196(7) 0.0145(7) 0.0006(5) -0.0013(5) -0.0109(6)
C14 0.0251(7) 0.0227(7) 0.0133(6) -0.0050(5) 0.0032(5) -0.0146(6)
C15 0.0251(8) 0.0162(7) 0.0188(7) -0.0054(5) 0.0031(6) -0.0083(6)
C16 0.0204(7) 0.0158(6) 0.0140(6) -0.0014(5) -0.0008(5) -0.0064(6)

loop_
_atom_type_symbol
_atom_type_description
_atom_type_scat_dispersion_real
_atom_type_scat_dispersion_imag
_atom_type_scat_source
C C 0.0181 0.0091 'International Tables Vol C Tables 4.2.6.8 and 6.1.1.4'
H H 0.0000 0.0000 'International Tables Vol C Tables 4.2.6.8 and 6.1.1.4'
Cl Cl 0.3639 0.7018 'International Tables Vol C Tables 4.2.6.8 and 6.1.1.4'
N N 0.0311 0.0180 'International Tables Vol C Tables 4.2.6.8 and 6.1.1.4'
O O 0.0492 0.0322 'International Tables Vol C Tables 4.2.6.8 and 6.1.1.4'

loop_
_geom_angle_atom_site_label_1
_geom_angle_atom_site_label_2
_geom_angle_atom_site_label_3
_geom_angle
C7 O1 C8 120.26(10)
C7 N1 C10 117.41(11)
C2 C1 Cl1 116.91(10)
C2 C1 C6 121.18(12)
C6 C1 Cl1 121.81(10)
C1 C2 H2 120.2
C3 C2 C1 119.65(13)
C3 C2 H2 120.2
C2 C3 H3 119.8
C2 C3 C4 120.33(12)
C4 C3 H3 119.8
C3 C4 H4 120.1
C5 C4 C3 119.81(13)
C5 C4 H4 120.1
C4 C5 H5 119.5
C4 C5 C6 121.05(12)
C6 C5 H5 119.5
C1 C6 C5 117.97(12)
C1 C6 C7 124.67(12)
C5 C6 C7 117.36(12)
O1 C7 C6 113.16(11)
N1 C7 O1 125.40(12)
N1 C7 C6 121.42(11)
O1 C8 C9 114.99(11)
O2 C8 O1 116.34(12)
O2 C8 C9 128.67(13)
C8 C9 H9 119.7
C10 C9 C8 120.62(12)
C10 C9 H9 119.7
N1 C10 C11 115.56(11)
C9 C10 N1 121.30(12)
C9 C10 C11 123.14(12)
C12 C11 C10 120.99(12)
C12 C11 C16 118.79(12)
C16 C11 C10 120.22(12)
C11 C12 H12 119.8
C13 C12 C11 120.33(12)
C13 C12 H12 119.8
C12 C13 H13 119.7
C12 C13 C14 120.51(13)
C14 C13 H13 119.7
C13 C14 H14 120.1
C15 C14 C13 119.71(13)
C15 C14 H14 120.1
C14 C15 H15 119.9
C14 C15 C16 120.13(13)
C16 C15 H15 119.9
C11 C16 H16 119.7
C15 C16 C11 120.53(13)
C15 C16 H16 119.7

loop_
_geom_bond_atom_site_label_1
_geom_bond_atom_site_label_2
_geom_bond_distance
Cl1 C1 1.7418(13)
O1 C7 1.3586(16)
O1 C8 1.3999(16)
O2 C8 1.2104(17)
N1 C7 1.2807(17)
N1 C10 1.3956(17)
C1 C2 1.3879(19)
C1 C6 1.3989(19)
C2 H2 0.9500
C2 C3 1.383(2)
C3 H3 0.9500
C3 C4 1.389(2)
C4 H4 0.9500
C4 C5 1.3833(19)
C5 H5 0.9500
C5 C6 1.4009(19)
C6 C7 1.4791(18)
C8 C9 1.4283(19)
C9 H9 0.9500
C9 C10 1.3580(19)
C10 C11 1.4803(18)
C11 C12 1.3998(19)
C11 C16 1.4005(19)
C12 H12 0.9500
C12 C13 1.3830(19)
C13 H13 0.9500
C13 C14 1.391(2)
C14 H14 0.9500
C14 C15 1.387(2)
C15 H15 0.9500
C15 C16 1.388(2)
C16 H16 0.9500
